data_1536977
loop_
_publ_author_name
'Kraft, R.'
'Poettgen, R.'

_publ_section_title
;
 Syntheses and crystal structure of the ternary silicides RE2 Si2 Mg (RE =
 Y, La-Nd, Sm, Gd-Lu) and structure refinement of Dy5 Si3
;
_journal_name_full
;
Monatshefte fuer Chemie und verwandte Teile anderer Wissenschaften (109,1978-)
;
_journal_page_first 1707
_journal_page_last 1713
_journal_volume 136
_journal_year 2005
_chemical_formula_sum 'Dy5 Si3'
_space_group_IT_number 193
_symmetry_space_group_name_Hall '-P 6c 2'
_symmetry_space_group_name_H-M 'P 63/m c m'
_cell_angle_alpha 90
_cell_angle_beta 90
_cell_angle_gamma 120
_cell_formula_units_Z 2
_cell_length_a 8.41
_cell_length_b 8.41
_cell_length_c 6.313
_cell_volume 386.686
_citation_journal_id_ASTM MOCMB7
_cod_data_source_file Kraft_MOCMB7_2005_1941.cif
_cod_data_source_block Dy5Si3
_cod_database_code 1536977

loop_
_symmetry_equiv_pos_as_xyz
x,y,z
x-y,x,z+1/2
-y,x-y,z
-x,-y,z+1/2
-x+y,-x,z
y,-x+y,z+1/2
-y,-x,-z
x-y,-y,-z+1/2
x,x-y,-z
y,x,-z+1/2
-x+y,y,-z
-x,-x+y,-z+1/2
-x,-y,-z
-x+y,-x,-z-1/2
y,-x+y,-z
x,y,-z-1/2
x-y,x,-z
-y,x-y,-z-1/2
y,x,z
-x+y,y,z-1/2
-x,-x+y,z
-y,-x,z-1/2
x-y,-y,z
x,x-y,z-1/2

loop_
_atom_site_label
_atom_site_type_symbol
_atom_site_fract_x
_atom_site_fract_y
_atom_site_fract_z
_atom_site_occupancy
_atom_site_U_iso_or_equiv
Dy2 Dy 0.6667 0.3333 0 1 0.0
Dy1 Dy 0.24375 0 0.25 1 0.0
Si1 Si 0.6065 0 0.25 1 0.0
